data_7110609
loop_
_publ_author_name
'Karsch, Hans H.'
'Graf, Volker W.'
'Reisky, Manfred'

_publ_section_title
;
 Synthesis and X-ray structure of [(THF)K(C5H4CH2CH2PPh2)]\\infty : a
 structurally characterized heavier alkali metal phosphane complex
;
_journal_issue 17
_journal_name_full 'Chemical Communications'
_journal_page_first 1695
_journal_paper_doi 10.1039/a904248b
_journal_year 1999
_chemical_formula_moiety 'C23 H26 K O P'
_chemical_formula_sum 'C23 H26 K O P'
_chemical_formula_weight 388.51
_chemical_name_systematic
; 
 ? 
;
_space_group_IT_number 14
_symmetry_cell_setting monoclinic
_symmetry_space_group_name_Hall '-P 2ybc'
_symmetry_space_group_name_H-M 'P 1 21/c 1'
_atom_sites_solution_hydrogens geom
_atom_sites_solution_primary direct
_atom_sites_solution_secondary difmap
_audit_creation_method SHELXL
_cell_angle_alpha 90.00
_cell_angle_beta 90.56(1)
_cell_angle_gamma 90.00
_cell_formula_units_Z 4
_cell_length_a 10.432(1)
_cell_length_b 19.929(1)
_cell_length_c 10.026(1)
_cell_measurement_reflns_used 25
_cell_measurement_temperature 199(2)
_cell_measurement_theta_max 13
_cell_measurement_theta_min 9
_cell_volume 2084.3(3)
_computing_cell_refinement CAD4
_computing_data_collection CAD4
_computing_data_reduction 'CADSHEL V3.10 (Kopf, R\"ubcke, 1993)'
_computing_molecular_graphics 'SHELXTL(TM) PC'
_computing_publication_material SHELXL-93
_computing_structure_refinement 'SHELXL-93 (Sheldrick, 1993)'
_computing_structure_solution 'SHELXS-86 (Sheldrick, 1990)'
_diffrn_ambient_temperature 199(2)
_diffrn_measurement_device CAD4
_diffrn_measurement_method omega/theta
_diffrn_radiation_monochromator graphite
_diffrn_radiation_source 'fine-focus sealed tube'
_diffrn_radiation_type MoK\a
_diffrn_radiation_wavelength 0.71073
_diffrn_reflns_av_R_equivalents 0.0190
_diffrn_reflns_av_sigmaI/netI 0.0355
_diffrn_reflns_limit_h_max 13
_diffrn_reflns_limit_h_min 0
_diffrn_reflns_limit_k_max 25
_diffrn_reflns_limit_k_min 0
_diffrn_reflns_limit_l_max 12
_diffrn_reflns_limit_l_min -12
_diffrn_reflns_number 4763
_diffrn_reflns_theta_max 27.0
_diffrn_reflns_theta_min 3.0
_diffrn_standards_decay_% 6.13
_diffrn_standards_interval_count 150
_diffrn_standards_interval_time 3600
_diffrn_standards_number 3
_exptl_absorpt_coefficient_mu 0.340
_exptl_crystal_colour Colorless
_exptl_crystal_density_diffrn 1.238
_exptl_crystal_F_000 824
_exptl_crystal_size_max 0.50
_exptl_crystal_size_mid 0.30
_exptl_crystal_size_min 0.28
_refine_diff_density_max 0.345
_refine_diff_density_min -0.305
_refine_diff_density_rms 0.048
_refine_ls_extinction_method none
_refine_ls_goodness_of_fit_all 1.035
_refine_ls_goodness_of_fit_obs 1.065
_refine_ls_matrix_type full
_refine_ls_number_parameters 235
_refine_ls_number_reflns 4528
_refine_ls_number_restraints 0
_refine_ls_restrained_S_all 1.046
_refine_ls_restrained_S_obs 1.065
_refine_ls_R_factor_all 0.0712
_refine_ls_R_factor_obs 0.0363
_refine_ls_shift/esd_max -0.001
_refine_ls_shift/esd_mean 0.000
_refine_ls_structure_factor_coef Fsqd
_refine_ls_weighting_details 'w=1/[\s^2^(Fo^2^)+(0.0412P)^2^+0.9816P] where P=(Fo^2^+2Fc^2^)/3'
_refine_ls_weighting_scheme calc
_refine_ls_wR_factor_all 0.0993
_refine_ls_wR_factor_obs 0.0853
_reflns_number_observed 3285
_reflns_number_total 4529
_reflns_observed_criterion >4sigma(I)
_cod_data_source_file 904248bsup1.cif
_cod_data_source_block iogra1
_cod_depositor_comments
;
The following automatic conversions were performed:

'_refine_ls_weighting_scheme' value 'calc
w=1/[\s^2^(Fo^2^)+(0.0412P)^2^+0.9816P] where P=(Fo^2^+2Fc^2^)/3' was
changed to 'calc'. New tag '_refine_ls_weighting_details' was
created. The value of the new tag was set to
'w=1/[\s^2^(Fo^2^)+(0.0412P)^2^+0.9816P] where P=(Fo^2^+2Fc^2^)/3'.

Automatic conversion script
Id: cif_fix_values 3143 2015-03-26 13:38:13Z robertas 
;
_cod_original_sg_symbol_H-M P21/c
_cod_database_code 7110609

loop_
_symmetry_equiv_pos_as_xyz
'x, y, z'
'-x, y+1/2, -z+1/2'
'-x, -y, -z'
'x, -y-1/2, z-1/2'

loop_
_atom_site_aniso_label
_atom_site_aniso_U_11
_atom_site_aniso_U_22
_atom_site_aniso_U_33
_atom_site_aniso_U_23
_atom_site_aniso_U_13
_atom_site_aniso_U_12
K1 0.0398(2) 0.0361(2) 0.0217(2) -0.0006(2) -0.0033(2) 0.0004(2)
P1 0.0360(3) 0.0328(3) 0.0248(2) 0.0006(2) -0.0030(2) -0.0033(2)
O1 0.0561(10) 0.0517(10) 0.0518(10) -0.0009(8) -0.0114(8) 0.0127(8)
C11 0.0598(15) 0.0555(15) 0.0416(13) -0.0005(11) -0.0117(11) 0.0013(12)
C12 0.063(2) 0.0546(15) 0.0418(13) 0.0059(11) 0.0018(11) 0.0086(12)
C13 0.094(2) 0.058(2) 0.0440(14) -0.0060(12) 0.0046(14) 0.0099(15)
C14 0.066(2) 0.067(2) 0.0496(15) -0.0048(13) -0.0168(13) 0.0012(14)
C21 0.0383(10) 0.0332(10) 0.0262(9) 0.0006(8) -0.0073(8) -0.0005(8)
C22 0.0489(13) 0.0415(12) 0.0379(11) -0.0026(9) 0.0000(9) 0.0028(10)
C23 0.067(2) 0.0359(11) 0.0480(13) -0.0048(10) 0.0000(12) 0.0091(11)
C24 0.073(2) 0.0326(12) 0.0512(14) 0.0041(10) -0.0025(12) -0.0027(11)
C25 0.0575(15) 0.0385(12) 0.062(2) 0.0098(11) 0.0127(12) -0.0026(11)
C26 0.0504(13) 0.0346(11) 0.0473(13) 0.0039(10) 0.0081(10) 0.0038(10)
C31 0.0395(10) 0.0272(9) 0.0300(9) 0.0056(8) -0.0018(8) -0.0032(8)
C32 0.0452(12) 0.0415(12) 0.0407(12) 0.0004(9) -0.0077(9) -0.0026(10)
C33 0.0399(12) 0.0433(12) 0.0597(15) 0.0065(11) -0.0081(11) -0.0002(10)
C34 0.0434(12) 0.0386(12) 0.067(2) 0.0083(11) 0.0102(11) 0.0026(10)
C35 0.0570(14) 0.0396(12) 0.0461(13) -0.0036(10) 0.0097(11) 0.0005(10)
C36 0.0470(12) 0.0345(11) 0.0336(10) 0.0007(8) -0.0012(9) -0.0030(9)
C1 0.0481(12) 0.0436(12) 0.0253(9) -0.0002(9) -0.0003(8) -0.0076(10)
C2 0.0456(12) 0.0470(12) 0.0261(9) 0.0079(9) -0.0042(8) -0.0041(10)
C41 0.0384(10) 0.0370(10) 0.0214(9) 0.0060(8) 0.0006(8) 0.0009(8)
C42 0.0466(11) 0.0393(11) 0.0227(9) 0.0046(8) 0.0023(8) 0.0093(9)
C43 0.0571(13) 0.0377(11) 0.0263(10) 0.0038(8) -0.0075(9) -0.0046(10)
C44 0.0373(11) 0.0536(13) 0.0318(10) 0.0145(10) -0.0054(8) -0.0023(10)
C45 0.0425(11) 0.0371(11) 0.0275(9) 0.0062(8) 0.0034(8) 0.0092(9)

loop_
_atom_site_label
_atom_site_type_symbol
_atom_site_fract_x
_atom_site_fract_y
_atom_site_fract_z
_atom_site_U_iso_or_equiv
_atom_site_thermal_displace_type
_atom_site_occupancy
_atom_site_calc_flag
_atom_site_refinement_flags
K1 K 0.06358(4) 0.31278(2) 0.17934(4) 0.03256(12) Uani 1 d .
P1 P 0.29907(5) 0.40823(3) 0.29848(5) 0.03122(13) Uani 1 d .
O1 O -0.0812(2) 0.42465(8) 0.1494(2) 0.0533(4) Uani 1 d .
C11 C -0.1666(3) 0.44390(13) 0.0430(2) 0.0524(6) Uani 1 d .
H11A H -0.2476(3) 0.41821(13) 0.0479(2) 0.063 Uiso 1 calc R
H11B H -0.1267(3) 0.43521(13) -0.0445(2) 0.063 Uiso 1 calc R
C12 C -0.1916(3) 0.51719(13) 0.0602(2) 0.0530(6) Uani 1 d .
H12A H -0.2782(3) 0.52952(13) 0.0271(2) 0.064 Uiso 1 calc R
H12B H -0.1269(3) 0.54462(13) 0.0136(2) 0.064 Uiso 1 calc R
C13 C -0.1809(3) 0.52539(14) 0.2097(3) 0.0654(7) Uani 1 d .
H13A H -0.1561(3) 0.57178(14) 0.2340(3) 0.079 Uiso 1 calc R
H13B H -0.2626(3) 0.51402(14) 0.2537(3) 0.079 Uiso 1 calc R
C14 C -0.0787(3) 0.47696(14) 0.2459(3) 0.0610(7) Uani 1 d .
H14A H 0.0059(3) 0.49948(14) 0.2462(3) 0.073 Uiso 1 calc R
H14B H -0.0939(3) 0.45843(14) 0.3360(3) 0.073 Uiso 1 calc R
C21 C 0.3433(2) 0.49688(10) 0.2789(2) 0.0326(4) Uani 1 d .
C22 C 0.2665(2) 0.54706(11) 0.3333(2) 0.0428(5) Uani 1 d .
H22 H 0.1962(2) 0.53491(11) 0.3879(2) 0.051 Uiso 1 calc R
C23 C 0.2909(3) 0.61403(11) 0.3093(2) 0.0504(6) Uani 1 d .
H23 H 0.2374(3) 0.64746(11) 0.3470(2) 0.061 Uiso 1 calc R
C24 C 0.3922(3) 0.63250(12) 0.2308(2) 0.0523(6) Uani 1 d .
H24 H 0.4091(3) 0.67861(12) 0.2145(2) 0.063 Uiso 1 calc R
C25 C 0.4688(2) 0.58416(11) 0.1762(3) 0.0527(6) Uani 1 d .
H25 H 0.5389(2) 0.59681(11) 0.1219(3) 0.063 Uiso 1 calc R
C26 C 0.4444(2) 0.51683(11) 0.1997(2) 0.0440(5) Uani 1 d .
H26 H 0.4981(2) 0.48379(11) 0.1609(2) 0.053 Uiso 1 calc R
C31 C 0.4525(2) 0.36710(9) 0.2671(2) 0.0323(4) Uani 1 d .
C32 C 0.5612(2) 0.37550(11) 0.3478(2) 0.0425(5) Uani 1 d .
H32 H 0.5566(2) 0.40298(11) 0.4250(2) 0.051 Uiso 1 calc R
C33 C 0.6751(2) 0.34443(12) 0.3167(2) 0.0477(5) Uani 1 d .
H33 H 0.7482(2) 0.35043(12) 0.3726(2) 0.057 Uiso 1 calc R
C34 C 0.6830(2) 0.30480(11) 0.2050(3) 0.0498(6) Uani 1 d .
H34 H 0.7618(2) 0.28370(11) 0.1836(3) 0.060 Uiso 1 calc R
C35 C 0.5769(2) 0.29548(11) 0.1237(2) 0.0475(5) Uani 1 d .
H35 H 0.5826(2) 0.26807(11) 0.0465(2) 0.057 Uiso 1 calc R
C36 C 0.4619(2) 0.32643(10) 0.1555(2) 0.0384(5) Uani 1 d .
H36 H 0.3887(2) 0.31962(10) 0.1000(2) 0.046 Uiso 1 calc R
C1 C 0.2842(2) 0.40154(11) 0.4813(2) 0.0390(5) Uani 1 d .
H1A H 0.3594(2) 0.42308(11) 0.5245(2) 0.047 Uiso 1 calc R
H1B H 0.2066(2) 0.42603(11) 0.5099(2) 0.047 Uiso 1 calc R
C2 C 0.2754(2) 0.32866(11) 0.5279(2) 0.0396(5) Uani 1 d .
H2A H 0.3552(2) 0.30527(11) 0.5023(2) 0.048 Uiso 1 calc R
H2B H 0.2713(2) 0.32830(11) 0.6265(2) 0.048 Uiso 1 calc R
C41 C 0.1630(2) 0.28935(10) 0.4738(2) 0.0323(4) Uani 1 d .
C42 C 0.1697(2) 0.22719(10) 0.4074(2) 0.0362(4) Uani 1 d .
H42 H 0.2463(2) 0.20442(10) 0.3839(2) 0.043 Uiso 1 calc R
C43 C 0.0444(2) 0.20445(11) 0.3816(2) 0.0404(5) Uani 1 d .
H43 H 0.0214(2) 0.16387(11) 0.3378(2) 0.049 Uiso 1 calc R
C44 C -0.0398(2) 0.25212(12) 0.4318(2) 0.0409(5) Uani 1 d .
H44 H -0.1307(2) 0.24955(12) 0.4284(2) 0.049 Uiso 1 calc R
C45 C 0.0322(2) 0.30471(10) 0.4884(2) 0.0357(4) Uani 1 d .
H45 H -0.0015(2) 0.34381(10) 0.5293(2) 0.043 Uiso 1 calc R

loop_
_atom_type_symbol
_atom_type_description
_atom_type_scat_dispersion_real
_atom_type_scat_dispersion_imag
_atom_type_scat_source
C C 0.0033 0.0016 'International Tables Vol C Tables 4.2.6.8 and 6.1.1.4'
H H 0.0000 0.0000 'International Tables Vol C Tables 4.2.6.8 and 6.1.1.4'
O O 0.0106 0.0060 'International Tables Vol C Tables 4.2.6.8 and 6.1.1.4'
P P 0.1023 0.0942 'International Tables Vol C Tables 4.2.6.8 and 6.1.1.4'
K K 0.2009 0.2494 'International Tables Vol C Tables 4.2.6.8 and 6.1.1.4'

loop_
_geom_angle_atom_site_label_1
_geom_angle_atom_site_label_2
_geom_angle_atom_site_label_3
_geom_angle
_geom_angle_site_symmetry_1
_geom_angle_site_symmetry_3
O1 K1 C43 129.27(6) . .
O1 K1 C44 93.89(6) . 4_565
C43 K1 C44 103.07(6) . 4_565
O1 K1 C43 87.27(6) . 4_565
C43 K1 C43 126.16(3) . 4_565
C44 K1 C43 26.81(6) 4_565 4_565
O1 K1 C44 102.69(6) . .
C43 K1 C44 26.88(6) . .
C44 K1 C44 113.23(5) 4_565 .
C43 K1 C44 140.03(6) 4_565 .
O1 K1 C45 120.52(6) . 4_565
C43 K1 C45 82.10(6) . 4_565
C44 K1 C45 26.94(6) 4_565 4_565
C43 K1 C45 44.09(6) 4_565 4_565
C44 K1 C45 100.53(6) . 4_565
O1 K1 C42 137.83(5) . .
C43 K1 C42 26.95(6) . .
C44 K1 C42 120.35(6) 4_565 .
C43 K1 C42 134.38(6) 4_565 .
C44 K1 C42 43.68(6) . .
C45 K1 C42 94.44(6) 4_565 .
O1 K1 C42 108.79(6) . 4_565
C43 K1 C42 116.53(6) . 4_565
C44 K1 C42 43.80(6) 4_565 4_565
C43 K1 C42 26.77(6) 4_565 4_565
C44 K1 C42 141.24(6) . 4_565
C45 K1 C42 43.58(5) 4_565 4_565
C42 K1 C42 112.98(5) . 4_565
O1 K1 C41 131.33(5) . 4_565
C43 K1 C41 90.09(6) . 4_565
C44 K1 C41 44.01(5) 4_565 4_565
C43 K1 C41 44.06(5) 4_565 4_565
C44 K1 C41 114.95(6) . 4_565
C45 K1 C41 26.57(5) 4_565 4_565
C42 K1 C41 90.55(5) . 4_565
C42 K1 C41 26.51(5) 4_565 4_565
O1 K1 C45 95.09(5) . .
C43 K1 C45 43.68(6) . .
C44 K1 C45 139.53(6) 4_565 .
C43 K1 C45 166.32(6) 4_565 .
C44 K1 C45 26.41(6) . .
C45 K1 C45 124.99(3) 4_565 .
C42 K1 C45 43.00(5) . .
C42 K1 C45 155.98(6) 4_565 .
C41 K1 C45 131.93(5) 4_565 .
O1 K1 C41 113.81(5) . .
C43 K1 C41 43.71(5) . .
C44 K1 C41 145.62(6) 4_565 .
C43 K1 C41 158.35(6) 4_565 .
C44 K1 C41 43.26(5) . .
C45 K1 C41 120.52(6) 4_565 .
C42 K1 C41 26.17(5) . .
C42 K1 C41 132.62(5) 4_565 .
C41 K1 C41 114.70(4) 4_565 .
C45 K1 C41 25.91(5) . .
O1 K1 P1 88.75(4) . .
C43 K1 P1 103.02(4) . .
C44 K1 P1 143.70(5) 4_565 .
C43 K1 P1 117.64(5) 4_565 .
C44 K1 P1 101.37(4) . .
C45 K1 P1 137.95(4) 4_565 .
C42 K1 P1 77.81(4) . .
C42 K1 P1 101.35(4) 4_565 .
C41 K1 P1 111.47(4) 4_565 .
C45 K1 P1 75.93(4) . .
C41 K1 P1 60.83(4) . .
C31 P1 C21 101.03(9) . .
C31 P1 C1 102.76(10) . .
C21 P1 C1 101.49(9) . .
C31 P1 K1 109.10(6) . .
C21 P1 K1 134.30(6) . .
C1 P1 K1 104.29(7) . .
C14 O1 C11 108.5(2) . .
C14 O1 K1 121.44(14) . .
C11 O1 K1 130.08(14) . .
O1 C11 C12 106.5(2) . .
C11 C12 C13 102.1(2) . .
C14 C13 C12 102.6(2) . .
O1 C14 C13 107.6(2) . .
C26 C21 C22 117.5(2) . .
C26 C21 P1 122.1(2) . .
C22 C21 P1 120.1(2) . .
C23 C22 C21 121.1(2) . .
C24 C23 C22 120.2(2) . .
C25 C24 C23 119.7(2) . .
C24 C25 C26 120.3(2) . .
C21 C26 C25 121.2(2) . .
C36 C31 C32 118.3(2) . .
C36 C31 P1 118.1(2) . .
C32 C31 P1 123.6(2) . .
C33 C32 C31 120.8(2) . .
C34 C33 C32 120.1(2) . .
C33 C34 C35 120.3(2) . .
C34 C35 C36 119.6(2) . .
C31 C36 C35 120.9(2) . .
C2 C1 P1 112.19(14) . .
C41 C2 C1 115.7(2) . .
C45 C41 C42 107.0(2) . .
C45 C41 C2 127.0(2) . .
C42 C41 C2 125.8(2) . .
C45 C41 K1 75.02(11) . 4_566
C42 C41 K1 75.77(11) . 4_566
C2 C41 K1 111.63(11) . 4_566
C45 C41 K1 75.77(11) . .
C42 C41 K1 72.84(10) . .
C2 C41 K1 120.49(12) . .
K1 C41 K1 127.84(7) 4_566 .
C43 C42 C41 108.7(2) . .
C43 C42 K1 73.27(11) . .
C41 C42 K1 80.99(11) . .
C43 C42 K1 74.68(11) . 4_566
C41 C42 K1 77.72(10) . 4_566
K1 C42 K1 132.96(7) . 4_566
C44 C43 C42 107.6(2) . .
C44 C43 K1 78.32(12) . .
C42 C43 K1 79.78(11) . .
C44 C43 K1 75.83(11) . 4_566
C42 C43 K1 78.55(11) . 4_566
K1 C43 K1 139.10(8) . 4_566
C43 C44 C45 108.6(2) . .
C43 C44 K1 77.36(11) . 4_566
C45 C44 K1 78.50(11) . 4_566
C43 C44 K1 74.80(11) . .
C45 C44 K1 81.12(12) . .
K1 C44 K1 137.85(8) 4_566 .
C44 C45 C41 108.1(2) . .
C44 C45 K1 74.56(11) . 4_566
C41 C45 K1 78.42(11) . 4_566
C44 C45 K1 72.47(11) . .
C41 C45 K1 78.32(11) . .
K1 C45 K1 130.76(7) 4_566 .

loop_
_geom_bond_atom_site_label_1
_geom_bond_atom_site_label_2
_geom_bond_distance
_geom_bond_site_symmetry_2
K1 O1 2.708(2) .
K1 C43 2.970(2) .
K1 C44 2.991(2) 4_565
K1 C43 3.010(2) 4_565
K1 C44 3.014(2) .
K1 C45 3.040(2) 4_565
K1 C42 3.052(2) .
K1 C42 3.059(2) 4_565
K1 C41 3.083(2) 4_565
K1 C45 3.123(2) .
K1 C41 3.155(2) .
K1 P1 3.3200(7) .
P1 C31 1.828(2) .
P1 C21 1.837(2) .
P1 C1 1.846(2) .
O1 C14 1.422(3) .
O1 C11 1.435(3) .
C11 C12 1.494(4) .
C12 C13 1.510(3) .
C13 C14 1.481(4) .
C21 C26 1.385(3) .
C21 C22 1.396(3) .
C22 C23 1.380(3) .
C23 C24 1.375(3) .
C24 C25 1.369(3) .
C25 C26 1.386(3) .
C31 C36 1.386(3) .
C31 C32 1.397(3) .
C32 C33 1.378(3) .
C33 C34 1.374(3) .
C34 C35 1.381(3) .
C35 C36 1.389(3) .
C1 C2 1.529(3) .
C2 C41 1.506(3) .
C41 C45 1.408(3) .
C41 C42 1.409(3) .
C41 K1 3.083(2) 4_566
C42 C43 1.405(3) .
C42 K1 3.059(2) 4_566
C43 C44 1.391(3) .
C43 K1 3.010(2) 4_566
C44 C45 1.406(3) .
C44 K1 2.991(2) 4_566
C45 K1 3.040(2) 4_566
